data_4000008
loop_
_publ_author_name
'Law, Teresa S-C.'
'Williams, Ian D.'

_publ_section_title
;
 Organo-Directed Synthesis of Manganese Vanadates with Variable
 Stoichiometry and Dimensionality: 1-D [(Hen)~2~Mn(VO~3~)~4~],
 2-D [H~2~en]~2~[Mn(VO~3~)~6~], and 3-D [H~2~en][MnF(VO~3~)~3~]
;
_journal_coden_ASTM CMATEX
_journal_issue 8
_journal_name_full 'Chemistry of Materials'
_journal_page_first 2070
_journal_page_last 2072
_journal_paper_doi 10.1021/cm000190c
_journal_volume 12
_journal_year 2000
_chemical_formula_moiety 'F Mn O9 V3, C2 H10 N2'
_chemical_formula_sum 'C2 H10 F Mn N2 O9 V3'
_chemical_formula_weight 432.88
_space_group_IT_number 60
_symmetry_cell_setting orthorhombic
_symmetry_space_group_name_Hall '-P 2n 2ab'
_symmetry_space_group_name_H-M 'P b c n'
_atom_sites_solution_hydrogens geom
_atom_sites_solution_primary direct
_atom_sites_solution_secondary difmap
_audit_creation_method SHELXL
_cell_angle_alpha 90.00
_cell_angle_beta 90.00
_cell_angle_gamma 90.00
_cell_formula_units_Z 8
_cell_length_a 14.805(3)
_cell_length_b 7.485(1)
_cell_length_c 21.038(4)
_cell_measurement_reflns_used ?
_cell_measurement_temperature 293(2)
_cell_measurement_theta_max ?
_cell_measurement_theta_min ?
_cell_volume 2331.3(7)
_computing_structure_refinement 'SHELXL-93 (Sheldrick, 1993)'
_computing_structure_solution 'SHELXS-86 (Sheldrick, 1990)'
_diffrn_ambient_temperature 293(2)
_diffrn_measurement_device ?
_diffrn_measurement_method ?
_diffrn_radiation_monochromator graphite
_diffrn_radiation_source 'fine-focus sealed tube'
_diffrn_radiation_type MoK\a
_diffrn_radiation_wavelength 0.71073
_diffrn_reflns_av_R_equivalents 0.0357
_diffrn_reflns_av_sigmaI/netI 0.0485
_diffrn_reflns_limit_h_max 17
_diffrn_reflns_limit_h_min 0
_diffrn_reflns_limit_k_max 8
_diffrn_reflns_limit_k_min 0
_diffrn_reflns_limit_l_max 1
_diffrn_reflns_limit_l_min -25
_diffrn_reflns_number 2115
_diffrn_reflns_theta_max 25.01
_diffrn_reflns_theta_min 1.94
_diffrn_standards_decay_% ?
_diffrn_standards_interval_count ?
_diffrn_standards_interval_time ?
_diffrn_standards_number ?
_exptl_absorpt_coefficient_mu 3.443
_exptl_absorpt_correction_T_max 0.95
_exptl_absorpt_correction_T_min 0.57
_exptl_absorpt_correction_type 'empirical via \y scans'
_exptl_crystal_colour Orange-red
_exptl_crystal_density_diffrn 2.467
_exptl_crystal_density_meas ?
_exptl_crystal_density_method ?
_exptl_crystal_description Bar
_exptl_crystal_F_000 1688
_exptl_crystal_size_max 0.5
_exptl_crystal_size_mid 0.4
_exptl_crystal_size_min 0.3
_refine_diff_density_max 0.600
_refine_diff_density_min -0.580
_refine_diff_density_rms 0.146
_refine_ls_extinction_coef ?
_refine_ls_extinction_method none
_refine_ls_goodness_of_fit_all 1.041
_refine_ls_goodness_of_fit_obs 1.089
_refine_ls_hydrogen_treatment ?
_refine_ls_matrix_type full
_refine_ls_number_parameters 163
_refine_ls_number_reflns 2026
_refine_ls_number_restraints 0
_refine_ls_restrained_S_all 1.214
_refine_ls_restrained_S_obs 1.089
_refine_ls_R_factor_all 0.0770
_refine_ls_R_factor_obs 0.0439
_refine_ls_shift/esd_max -0.001
_refine_ls_shift/esd_mean 0.000
_refine_ls_structure_factor_coef Fsqd
_refine_ls_weighting_details 'w=1/[\s^2^(Fo^2^)+(0.0591P)^2^+0.0000P] where P=(Fo^2^+2Fc^2^)/3'
_refine_ls_weighting_scheme calc
_refine_ls_wR_factor_all 0.1351
_refine_ls_wR_factor_obs 0.1004
_reflns_number_observed 1429
_reflns_number_total 2043
_reflns_observed_criterion >2sigma(I)
_cod_data_source_file cm000190c.cif
_cod_data_source_block law14
_cod_depositor_comments
;
The following automatic conversions were performed:
'_symmetry_cell_setting' value 'Orthorhombic' changed to 'orthorhombic'
according to '/home/saulius/struct/CIF-dictionaries/cif_core.dic'
dictionary named 'cif_core.dic' version 2.4.1 from 2010-06-29.

Automatic conversion script
Id: cif_fix_enum 1527 2010-12-29 10:47:43Z saulius 

The following automatic conversions were performed:

'_refine_ls_weighting_scheme' value 'calc
w=1/[\s^2^(Fo^2^)+(0.0591P)^2^+0.0000P] where P=(Fo^2^+2Fc^2^)/3' was
changed to 'calc'. New tag '_refine_ls_weighting_details' was
created. The value of the new tag was set to
'w=1/[\s^2^(Fo^2^)+(0.0591P)^2^+0.0000P] where P=(Fo^2^+2Fc^2^)/3'.

Automatic conversion script
Id: cif_fix_values 3143 2015-03-26 13:38:13Z robertas 
;
_cod_original_sg_symbol_H-M Pbcn
_cod_database_code 4000008

loop_
_symmetry_equiv_pos_as_xyz
'x, y, z'
'-x+1/2, -y+1/2, z+1/2'
'-x, y, -z+1/2'
'x+1/2, -y+1/2, -z'
'-x, -y, -z'
'x-1/2, y-1/2, -z-1/2'
'x, -y, z-1/2'
'-x-1/2, y-1/2, z'

loop_
_atom_site_aniso_label
_atom_site_aniso_U_11
_atom_site_aniso_U_22
_atom_site_aniso_U_33
_atom_site_aniso_U_23
_atom_site_aniso_U_13
_atom_site_aniso_U_12
Mn1 0.0131(4) 0.0116(4) 0.0113(4) 0.0001(4) 0.0002(4) 0.0008(3)
V1 0.0175(5) 0.0215(5) 0.0112(5) 0.0004(4) -0.0001(4) 0.0002(4)
V2 0.0093(4) 0.0137(5) 0.0096(5) 0.0011(4) 0.0004(3) 0.0007(4)
V3 0.0094(4) 0.0135(5) 0.0104(5) 0.0006(4) -0.0016(3) 0.0003(4)
F1 0.017(2) 0.013(2) 0.031(2) -0.001(2) 0.0050(14) 0.000(2)
O1 0.013(2) 0.019(2) 0.020(2) 0.000(2) -0.006(2) 0.004(2)
O2 0.021(2) 0.021(2) 0.011(2) -0.002(2) -0.004(2) -0.002(2)
O3 0.033(3) 0.024(2) 0.015(2) 0.004(2) 0.002(2) 0.000(2)
O4 0.023(2) 0.050(3) 0.025(3) 0.006(2) 0.003(2) 0.003(2)
O5 0.032(3) 0.028(3) 0.034(3) 0.005(2) 0.002(2) -0.006(2)
O6 0.034(2) 0.028(3) 0.014(2) -0.003(2) -0.005(2) 0.007(2)
O7 0.019(2) 0.016(2) 0.019(2) 0.001(2) 0.005(2) -0.003(2)
O8 0.014(2) 0.017(2) 0.028(3) -0.001(2) 0.000(2) 0.001(2)
O9 0.012(2) 0.023(2) 0.017(2) 0.000(2) 0.004(2) 0.004(2)
N1 0.016(3) 0.016(3) 0.033(3) 0.003(2) -0.007(2) -0.002(2)
N2 0.023(3) 0.022(3) 0.019(3) 0.001(2) 0.000(2) -0.001(2)
C1 0.018(3) 0.015(3) 0.018(3) 0.003(3) -0.002(2) 0.001(3)
C2 0.017(3) 0.033(4) 0.013(3) -0.001(3) 0.005(2) 0.002(3)

loop_
_atom_site_label
_atom_site_type_symbol
_atom_site_fract_x
_atom_site_fract_y
_atom_site_fract_z
_atom_site_U_iso_or_equiv
_atom_site_thermal_displace_type
_atom_site_occupancy
_atom_site_calc_flag
_atom_site_refinement_flags
_atom_site_disorder_group
Mn1 Mn 0.24791(7) 0.74356(12) 0.49035(4) 0.0120(2) Uani 1 d . .
V1 V 0.34156(7) 0.55386(14) 0.73640(5) 0.0167(3) Uani 1 d . .
V2 V 0.39023(6) 0.52105(13) 0.88926(4) 0.0108(2) Uani 1 d . .
V3 V 0.38460(6) 0.50742(13) 0.59221(4) 0.0111(2) Uani 1 d . .
F1 F 0.1888(2) 0.4925(5) 0.4941(2) 0.0202(7) Uani 1 d . .
O1 O 0.3140(3) 0.6737(6) 0.5783(2) 0.0174(9) Uani 1 d . .
O2 O 0.3689(3) 0.3479(6) 0.5397(2) 0.0174(9) Uani 1 d . .
O3 O 0.3626(3) 0.4079(6) 0.6675(2) 0.0242(11) Uani 1 d . .
O4 O 0.2338(3) 0.5879(7) 0.7443(2) 0.0327(12) Uani 1 d . .
O5 O 0.3905(3) 0.7432(6) 0.7217(2) 0.0313(12) Uani 1 d . .
O6 O 0.3873(3) 0.4555(6) 0.8088(2) 0.0250(10) Uani 1 d . .
O7 O 0.3587(3) 0.3463(5) 0.9318(2) 0.0180(9) Uani 1 d . .
O8 O 0.5015(3) 0.5877(6) 0.9093(2) 0.0197(10) Uani 1 d . .
O9 O 0.3205(3) 0.6927(6) 0.9013(2) 0.0173(9) Uani 1 d . .
N1 N 0.3774(3) 0.0237(7) 0.6258(3) 0.0215(12) Uani 1 d . .
H1A H 0.3654(3) -0.0717(7) 0.6505(3) 0.026 Uiso 1 d R .
H1B H 0.3426(3) 0.0209(7) 0.5908(3) 0.026 Uiso 1 d R .
H1C H 0.3651(3) 0.1249(7) 0.6472(3) 0.026 Uiso 1 d R .
N2 N 0.6305(3) 0.0351(7) 0.6483(3) 0.0213(12) Uani 1 d . .
H2A H 0.6622(3) 0.0559(7) 0.6841(3) 0.026 Uiso 1 d R .
H2B H 0.6415(3) 0.1212(7) 0.6195(3) 0.026 Uiso 1 d R .
H2C H 0.6465(3) -0.0708(7) 0.6314(3) 0.026 Uiso 1 d R .
C1 C 0.4750(4) 0.0197(8) 0.6073(3) 0.0170(13) Uani 1 d . .
H1D H 0.4866(4) 0.1205(8) 0.5803(3) 0.020 Uiso 1 d R .
H1E H 0.4898(4) -0.0872(8) 0.5844(3) 0.020 Uiso 1 d R .
C2 C 0.5333(4) 0.0335(9) 0.6657(3) 0.0210(14) Uani 1 d . .
H2D H 0.5197(4) 0.1423(9) 0.6879(3) 0.025 Uiso 1 d R .
H2E H 0.5199(4) -0.0651(9) 0.6933(3) 0.025 Uiso 1 d R .

loop_
_atom_type_symbol
_atom_type_description
_atom_type_scat_dispersion_real
_atom_type_scat_dispersion_imag
_atom_type_scat_source
C C 0.0033 0.0016 'International Tables Vol C Tables 4.2.6.8 and 6.1.1.4'
H H 0.0000 0.0000 'International Tables Vol C Tables 4.2.6.8 and 6.1.1.4'
N N 0.0061 0.0033 'International Tables Vol C Tables 4.2.6.8 and 6.1.1.4'
O O 0.0106 0.0060 'International Tables Vol C Tables 4.2.6.8 and 6.1.1.4'
V V 0.3005 0.5294 'International Tables Vol C Tables 4.2.6.8 and 6.1.1.4'
Mn Mn 0.3368 0.7283 'International Tables Vol C Tables 4.2.6.8 and 6.1.1.4'
F F 0.0171 0.0103 'International Tables Vol C Tables 4.2.6.8 and 6.1.1.4'

loop_
_geom_angle_atom_site_label_1
_geom_angle_atom_site_label_2
_geom_angle_atom_site_label_3
_geom_angle
_geom_angle_site_symmetry_1
_geom_angle_site_symmetry_3
_geom_angle_publ_flag
F1 Mn1 F1 175.3(2) . 8_665 ?
F1 Mn1 O1 86.5(2) . . ?
F1 Mn1 O1 88.87(15) 8_665 . ?
F1 Mn1 O7 93.43(15) . 7_565 ?
F1 Mn1 O7 87.6(2) 8_665 7_565 ?
O1 Mn1 O7 94.0(2) . 7_565 ?
F1 Mn1 O2 88.38(15) . 8_665 ?
F1 Mn1 O2 91.0(2) 8_665 8_665 ?
O1 Mn1 O2 92.2(2) . 8_665 ?
O7 Mn1 O2 173.7(2) 7_565 8_665 ?
F1 Mn1 O9 92.0(2) . 2_564 ?
F1 Mn1 O9 92.6(2) 8_665 2_564 ?
O1 Mn1 O9 178.5(2) . 2_564 ?
O7 Mn1 O9 86.0(2) 7_565 2_564 ?
O2 Mn1 O9 87.8(2) 8_665 2_564 ?
O5 V1 O4 108.8(3) . . ?
O5 V1 O6 110.2(2) . . ?
O4 V1 O6 110.1(2) . . ?
O5 V1 O3 107.0(2) . . ?
O4 V1 O3 109.9(2) . . ?
O6 V1 O3 110.8(2) . . ?
O5 V1 V3 79.7(2) . . ?
O4 V1 V3 108.5(2) . . ?
O6 V1 V3 133.79(15) . . ?
O3 V1 V3 29.99(14) . . ?
O7 V2 O9 110.7(2) . . ?
O7 V2 O6 107.0(2) . . ?
O9 V2 O6 110.2(2) . . ?
O7 V2 O8 110.9(2) . . ?
O9 V2 O8 108.8(2) . . ?
O6 V2 O8 109.3(2) . . ?
O2 V3 O1 109.9(2) . . ?
O2 V3 O3 105.5(2) . . ?
O1 V3 O3 110.9(2) . . ?
O2 V3 O8 111.4(2) . 3_656 ?
O1 V3 O8 109.9(2) . 3_656 ?
O3 V3 O8 109.2(2) . 3_656 ?
O2 V3 V1 134.9(2) . . ?
O1 V3 V1 87.6(2) . . ?
O3 V3 V1 31.15(15) . . ?
O8 V3 V1 99.9(2) 3_656 . ?
Mn1 F1 Mn1 128.2(2) . 8_655 ?
V3 O1 Mn1 128.4(2) . . ?
V3 O2 Mn1 134.3(2) . 8_655 ?
V3 O3 V1 118.9(3) . . ?
V2 O6 V1 134.4(3) . . ?
V2 O7 Mn1 140.4(2) . 7_566 ?
V2 O8 V3 140.9(3) . 3_656 ?
V2 O9 Mn1 125.9(2) . 2_565 ?
N1 C1 C2 109.9(5) . . ?
N2 C2 C1 110.8(5) . . ?

loop_
_geom_bond_atom_site_label_1
_geom_bond_atom_site_label_2
_geom_bond_distance
_geom_bond_site_symmetry_2
_geom_bond_publ_flag
Mn1 F1 2.074(4) . ?
Mn1 F1 2.087(4) 8_665 ?
Mn1 O1 2.158(4) . ?
Mn1 O7 2.159(4) 7_565 ?
Mn1 O2 2.163(4) 8_665 ?
Mn1 O9 2.182(4) 2_564 ?
V1 O5 1.621(5) . ?
V1 O4 1.624(5) . ?
V1 O6 1.821(4) . ?
V1 O3 1.842(5) . ?
V1 V3 3.1191(15) . ?
V2 O7 1.652(4) . ?
V2 O9 1.667(4) . ?
V2 O6 1.764(4) . ?
V2 O8 1.773(4) . ?
V3 O2 1.643(4) . ?
V3 O1 1.651(4) . ?
V3 O3 1.780(4) . ?
V3 O8 1.790(4) 3_656 ?
F1 Mn1 2.087(4) 8_655 ?
O2 Mn1 2.163(4) 8_655 ?
O7 Mn1 2.159(4) 7_566 ?
O8 V3 1.790(4) 3_656 ?
O9 Mn1 2.182(4) 2_565 ?
N1 C1 1.497(7) . ?
N2 C2 1.485(7) . ?
C1 C2 1.504(8) . ?
